data_2011780
loop_
_publ_author_name
'Du, Miao'
'Bu, Xian-He'
'Liu, He'
'Leng, Xue-Bing'

_publ_section_title
;
 5,6-Bis(2-pyridyl)-2,3-pyrazinedicarbonitrile
;
_journal_issue 2
_journal_name_full 'Acta Crystallographica Section C'
_journal_page_first 201
_journal_page_last 202
_journal_paper_doi 10.1107/S0108270100017625
_journal_volume 57
_journal_year 2001
_chemical_formula_moiety 'C16 H8 N6'
_chemical_formula_sum 'C16 H8 N6'
_chemical_formula_weight 284.28
_chemical_name_systematic ' 6,7-dicyano-2,3-di(2-pyridyl) pyrazine'
_space_group_IT_number 33
_symmetry_cell_setting orthorhombic
_symmetry_space_group_name_Hall 'P 2c -2n'
_symmetry_space_group_name_H-M 'P n a 21'
_cell_angle_alpha 90.00
_cell_angle_beta 90.00
_cell_angle_gamma 90.00
_cell_formula_units_Z 8
_cell_length_a 16.996(2)
_cell_length_b 8.1356(11)
_cell_length_c 20.660(3)
_cell_measurement_reflns_used 10162
_cell_measurement_temperature 298(2)
_cell_measurement_theta_max 25.03
_cell_measurement_theta_min 1.97
_cell_volume 2856.7(7)
_computing_cell_refinement 'SAINT  (Siemens, 1996)'
_computing_data_collection 'SMART  (Siemens, 1996)'
_computing_data_reduction SAINT
_computing_molecular_graphics 'XP  (Sheldrick, 1997)'
_computing_structure_refinement 'SHELXL97 (Sheldrick, 1997)'
_computing_structure_solution 'SHELXS97 (Sheldrick, 1997)'
_diffrn_measurement_device 'BRUKER SMART 1000'
_diffrn_measurement_method \w
_diffrn_radiation_type MoK\a
_diffrn_radiation_wavelength .71073
_diffrn_reflns_av_R_equivalents .0371
_diffrn_reflns_limit_h_max 20
_diffrn_reflns_limit_h_min -17
_diffrn_reflns_limit_k_max 9
_diffrn_reflns_limit_k_min -9
_diffrn_reflns_limit_l_max 24
_diffrn_reflns_limit_l_min -15
_diffrn_reflns_number 11285
_diffrn_reflns_theta_max 25.03
_diffrn_standards_decay_% <1%
_diffrn_standards_interval_count none
_diffrn_standards_number none
_exptl_absorpt_coefficient_mu .086
_exptl_absorpt_correction_T_max .983
_exptl_absorpt_correction_T_min .975
_exptl_absorpt_correction_type multi-scan
_exptl_absorpt_process_details '[SAINT (Bruker, 1998) and SADABS (Sheldrick, 1997)]'
_exptl_crystal_colour colorless
_exptl_crystal_density_diffrn 1.322
_exptl_crystal_density_meas ?
_exptl_crystal_description prism
_exptl_crystal_F_000 1168
_exptl_crystal_size_max .30
_exptl_crystal_size_mid .25
_exptl_crystal_size_min .20
_refine_diff_density_max .127
_refine_diff_density_min -.130
_refine_ls_extinction_coef .0062(6)
_refine_ls_extinction_method 'SHELXL97 (Sheldrick, 1997)'
_refine_ls_goodness_of_fit_ref .983
_refine_ls_hydrogen_treatment constr
_refine_ls_number_parameters 398
_refine_ls_number_reflns 3743
_refine_ls_R_factor_gt .0367
_refine_ls_shift/su_max .003
_refine_ls_shift/su_mean .001
_refine_ls_structure_factor_coef Fsqd
_refine_ls_weighting_details 'calc w = 1/[\s^2^(Fo^2^)+(0.0552P)^2^] where P=(Fo^2^+2Fc^2^)/3'
_refine_ls_weighting_scheme calc
_refine_ls_wR_factor_ref .1013
_reflns_number_gt 2589
_reflns_number_total 3743
_reflns_threshold_expression I>2.0\s(I)
_cod_data_source_file vj1118.cif
_cod_data_source_block I
_cod_depositor_comments
;
The following automatic conversions were performed:
'_symmetry_cell_setting' value 'Orthorhombic' changed to 'orthorhombic'
according to '/home/saulius/struct/CIF-dictionaries/cif_core.dic'
dictionary named 'cif_core.dic' version 2.4.1 from 2010-06-29.

Automatic conversion script
Id: cif_fix_enum 1527 2010-12-29 10:47:43Z saulius 

The following automatic conversions were performed:

'_symmetry_cell_setting' value 'Orthorhombic' changed to
'orthorhombic' according to
/home/saulius/struct/CIF-dictionaries/cif_core.dic dictionary named
'cif_core.dic' version 2.4.1 from 2010-06-29.

Automatic conversion script
Id: cif_fix_values 1715 2011-07-08 13:25:40Z adriana 

The following automatic conversions were performed:

'_exptl_crystal_density_meas' value 'not measured' was changed to '?'
- the value is perceived as not measured.

Automatic conversion script
Id: cif_fix_values 3008 2015-01-20 13:52:24Z robertas 
;
_cod_original_cell_volume 2856.8(7)
_cod_database_code 2011780
_cod_database_fobs_code 2011780

loop_
_symmetry_equiv_pos_as_xyz
'x, y, z'
'-x, -y, z+1/2'
'x+1/2, -y+1/2, z'
'-x+1/2, y+1/2, z+1/2'

loop_
_atom_site_label
_atom_site_fract_x
_atom_site_fract_y
_atom_site_fract_z
_atom_site_U_iso_or_equiv
_atom_site_adp_type
_atom_site_calc_flag
_atom_site_refinement_flags
_atom_site_occupancy
_atom_site_disorder_assembly
_atom_site_disorder_group
_atom_site_type_symbol
N1 .6311(3) .2871(6) .5624(2) .1228(16) Uani d . 1 . . N
N2 .4265(2) .4290(4) .48212(19) .0961(12) Uani d . 1 . . N
N3 .69013(15) .3577(3) .40500(14) .0626(8) Uani d . 1 . . N
N4 .54378(14) .4089(3) .34917(13) .0543(7) Uani d . 1 . . N
N5 .75346(15) .5233(4) .25727(15) .0641(8) Uani d . 1 . . N
N6 .63400(14) .2649(3) .21124(16) .0581(8) Uani d . 1 . . N
C1 .6296(2) .3184(5) .5085(2) .0826(12) Uani d . 1 . . C
C2 .6241(2) .3566(4) .44041(16) .0602(9) Uani d . 1 . . C
C3 .4825(2) .4150(4) .45223(19) .0695(10) Uani d . 1 . . C
C4 .55239(19) .3941(4) .41345(17) .0565(8) Uani d . 1 . . C
C5 .68305(17) .3849(4) .34128(17) .0521(8) Uani d . 1 . . C
C6 .60770(16) .3947(4) .31220(16) .0481(7) Uani d . 1 . . C
C7 .75663(17) .4087(4) .30460(18) .0552(8) Uani d . 1 . . C
C8 .82426(17) .3206(5) .3196(2) .0687(10) Uani d . 1 . . C
C9 .8906(2) .3495(6) .2825(2) .0842(13) Uani d . 1 . . C
C10 .8882(2) .4633(6) .2341(2) .0854(12) Uani d . 1 . . C
C11 .8191(2) .5478(5) .2228(2) .0758(11) Uani d . 1 . . C
C12 .59251(15) .3803(4) .24177(15) .0462(7) Uani d . 1 . . C
C13 .53403(17) .4725(4) .21271(17) .0553(8) Uani d . 1 . . C
C14 .5191(2) .4492(4) .14796(18) .0682(10) Uani d . 1 . . C
C15 .5612(2) .3319(5) .11529(19) .0721(10) Uani d . 1 . . C
C16 .6174(2) .2445(4) .1482(2) .0680(11) Uani d . 1 . . C
H8A .8249 .2450 .3534 .082 Uiso calc R 1 . . H
H9A .9367 .2915 .2906 .101 Uiso calc R 1 . . H
H10A .9326 .4838 .2091 .102 Uiso calc R 1 . . H
H11A .8181 .6251 .1896 .091 Uiso calc R 1 . . H
H13A .5053 .5488 .2365 .066 Uiso calc R 1 . . H
H14A .4813 .5118 .1268 .082 Uiso calc R 1 . . H
H15A .5519 .3120 .0716 .087 Uiso calc R 1 . . H
H16A .6459 .1659 .1254 .082 Uiso calc R 1 . . H
N7 .32586(19) .5007(5) .2028(2) .0980(12) Uani d . 1 . . N
N8 .1291(3) .6880(6) .1271(2) .1095(13) Uani d . 1 . . N
N9 .21888(14) .5689(3) .33991(13) .0499(6) Uani d . 1 . . N
N10 .07343(14) .6470(3) .28673(13) .0544(7) Uani d . 1 . . N
N11 .13306(14) .7413(3) .47788(16) .0596(8) Uani d . 1 . . N
N12 .00725(15) .5052(3) .43648(15) .0605(7) Uani d . 1 . . N
C17 .2744(2) .5338(4) .2354(2) .0657(9) Uani d . 1 . . C
C18 .20836(18) .5781(4) .27597(16) .0500(8) Uani d . 1 . . C
C19 .1323(2) .6637(5) .1814(2) .0713(10) Uani d . 1 . . C
C20 .13843(18) .6301(4) .25011(16) .0536(8) Uani d . 1 . . C
C21 .15692(16) .6009(3) .37760(16) .0452(7) Uani d . 1 . . C
C22 .08112(16) .6230(3) .35011(15) .0464(7) Uani d . 1 . . C
C23 .17320(16) .6201(4) .44774(15) .0476(7) Uani d . 1 . . C
C24 .22946(17) .5271(4) .47863(16) .0546(8) Uani d . 1 . . C
C25 .2434(2) .5521(4) .54376(19) .0666(9) Uani d . 1 . . C
C26 .2023(2) .6735(5) .57491(18) .0719(10) Uani d . 1 . . C
C27 .1481(2) .7647(5) .5403(2) .0697(10) Uani d . 1 . . C
C28 .00712(16) .6148(3) .38850(16) .0495(7) Uani d . 1 . . C
C29 -.05674(17) .7104(4) .37271(19) .0613(9) Uani d . 1 . . C
C30 -.1236(2) .6952(5) .4092(2) .0777(11) Uani d . 1 . . C
C31 -.1253(2) .5862(5) .4595(2) .0763(11) Uani d . 1 . . C
C32 -.0589(2) .4935(5) .4715(2) .0733(11) Uani d . 1 . . C
H24A .2578 .4481 .4559 .066 Uiso calc R 1 . . H
H25A .2798 .4881 .5659 .080 Uiso calc R 1 . . H
H26A .2107 .6942 .6186 .086 Uiso calc R 1 . . H
H27A .1207 .8470 .5619 .084 Uiso calc R 1 . . H
H29A -.0546 .7835 .3381 .074 Uiso calc R 1 . . H
H30A -.1676 .7587 .3998 .093 Uiso calc R 1 . . H
H31A -.1701 .5749 .4850 .092 Uiso calc R 1 . . H
H32A -.0601 .4190 .5057 .088 Uiso calc R 1 . . H

loop_
_atom_site_aniso_label
_atom_site_aniso_U_11
_atom_site_aniso_U_22
_atom_site_aniso_U_33
_atom_site_aniso_U_12
_atom_site_aniso_U_13
_atom_site_aniso_U_23
_atom_site_aniso_type_symbol
N1 .184(4) .123(4) .061(3) .067(3) -.003(3) -.005(3) N
N2 .102(3) .108(3) .078(3) .026(2) .027(2) .008(2) N
N3 .0676(18) .0604(17) .060(2) .0130(13) -.0128(15) -.0103(15) N
N4 .0552(15) .0552(17) .0525(17) .0018(12) .0019(13) -.0031(13) N
N5 .0617(17) .0562(17) .075(2) -.0030(13) .0013(15) -.0028(16) N
N6 .0630(16) .0536(17) .058(2) .0043(12) .0052(14) -.0035(14) N
C1 .109(3) .089(3) .050(3) .042(2) -.006(2) -.009(2) C
C2 .081(2) .054(2) .046(2) .0150(17) -.0040(19) -.0069(16) C
C3 .085(3) .069(2) .054(2) .0158(19) .009(2) .0021(18) C
C4 .069(2) .0488(19) .051(2) .0060(15) .0008(18) -.0016(16) C
C5 .056(2) .0439(18) .057(2) .0070(14) -.0095(16) -.0065(15) C
C6 .0497(17) .0401(17) .054(2) .0011(12) -.0002(17) -.0016(14) C
C7 .0484(17) .0496(18) .067(2) .0017(14) -.0094(16) -.0139(18) C
C8 .0524(18) .072(2) .081(3) .0062(17) -.0108(19) -.018(2) C
C9 .058(2) .087(3) .108(4) .0123(19) -.014(2) -.031(3) C
C10 .054(2) .097(3) .105(4) -.010(2) .009(2) -.029(3) C
C11 .077(2) .069(2) .081(3) -.0122(19) .010(2) -.011(2) C
C12 .0460(16) .0449(18) .0476(19) -.0030(13) .0003(14) -.0015(15) C
C13 .0525(17) .0560(19) .057(2) .0052(14) -.0033(16) -.0022(17) C
C14 .072(2) .073(3) .060(2) .0043(18) -.0154(19) -.002(2) C
C15 .091(3) .075(3) .050(2) -.005(2) -.001(2) -.003(2) C
C16 .085(2) .061(2) .058(3) .0025(19) .012(2) -.0108(18) C
N7 .092(2) .113(3) .089(3) .0242(19) .032(2) .024(2) N
N8 .157(3) .118(3) .053(3) .035(3) -.007(2) .010(2) N
N9 .0496(14) .0511(15) .0491(17) -.0021(11) .0030(13) .0031(12) N
N10 .0580(16) .0525(17) .0528(18) .0046(12) -.0068(13) .0033(14) N
N11 .0627(15) .0593(18) .057(2) .0062(14) .0005(15) -.0079(14) N
N12 .0568(16) .0566(16) .068(2) .0021(13) .0089(14) .0012(15) N
C17 .069(2) .068(2) .060(2) .0060(17) .011(2) .0092(19) C
C18 .0562(18) .0436(18) .050(2) -.0006(14) .0074(16) .0016(15) C
C19 .091(3) .064(2) .060(3) .0135(18) -.006(2) .004(2) C
C20 .062(2) .0468(18) .052(2) .0019(15) -.0012(16) .0009(15) C
C21 .0486(16) .0392(17) .0480(19) -.0003(13) -.0017(16) .0038(14) C
C22 .0476(18) .0393(17) .052(2) .0005(13) -.0011(15) -.0008(15) C
C23 .0454(16) .0478(18) .050(2) -.0050(14) .0025(14) .0004(15) C
C24 .0502(17) .061(2) .053(2) .0005(14) -.0015(16) -.0012(17) C
C25 .071(2) .072(2) .056(2) -.0046(18) -.0134(19) .009(2) C
C26 .084(2) .085(3) .047(2) -.010(2) -.001(2) -.007(2) C
C27 .077(2) .073(3) .059(3) .0031(19) .011(2) -.012(2) C
C28 .0487(17) .0450(17) .055(2) -.0021(14) -.0015(15) -.0077(16) C
C29 .0555(17) .062(2) .067(2) .0095(16) -.0095(18) -.0049(18) C
C30 .054(2) .090(3) .089(3) .0125(19) -.002(2) -.022(3) C
C31 .053(2) .092(3) .084(3) -.0088(19) .020(2) -.030(3) C
C32 .074(2) .066(2) .080(3) -.0142(19) .021(2) -.006(2) C

loop_
_atom_type_symbol
_atom_type_description
_atom_type_scat_dispersion_real
_atom_type_scat_dispersion_imag
_atom_type_scat_source
C C .0033 .0016 'International Tables Vol C Tables 4.2.6.8 and 6.1.1.4'
H H .0000 .0000 'International Tables Vol C Tables 4.2.6.8 and 6.1.1.4'
N N .0061 .0033 'International Tables Vol C Tables 4.2.6.8 and 6.1.1.4'

loop_
_geom_angle_atom_site_label_1
_geom_angle_atom_site_label_2
_geom_angle_atom_site_label_3
_geom_angle
_geom_angle_publ_flag
C2 N3 C5 117.5(3) yes
C6 N4 C4 118.1(3) yes
C11 N5 C7 117.0(3) no
C12 N6 C16 115.8(3) no
N1 C1 C2 177.5(5) yes
N3 C2 C4 121.3(3) no
N3 C2 C1 118.6(3) no
C4 C2 C1 120.0(3) no
N2 C3 C4 178.6(4) yes
N4 C4 C2 121.2(3) no
N4 C4 C3 116.7(3) no
C2 C4 C3 122.1(3) no
N3 C5 C6 120.5(3) no
N3 C5 C7 116.8(3) no
C6 C5 C7 122.8(3) no
N4 C6 C5 119.9(3) no
N4 C6 C12 115.3(2) no
C5 C6 C12 124.7(3) no
N5 C7 C8 123.4(3) no
N5 C7 C5 115.4(3) no
C8 C7 C5 121.3(4) no
C9 C8 C7 117.6(4) no
C10 C9 C8 119.8(4) no
C9 C10 C11 119.2(4) no
N5 C11 C10 123.0(4) no
N6 C12 C13 123.9(3) no
N6 C12 C6 115.3(3) no
C13 C12 C6 120.6(3) no
C14 C13 C12 118.7(3) no
C15 C14 C13 118.6(3) no
C16 C15 C14 118.7(4) no
N6 C16 C15 124.3(3) no
N7 C17 C18 178.9(4) yes
N9 C18 C20 121.3(3) no
N9 C18 C17 117.1(3) no
C20 C18 C17 121.6(3) no
N8 C19 C20 178.4(4) yes
N10 C20 C18 121.6(3) no
N10 C20 C19 118.2(3) no
C18 C20 C19 120.1(3) no
N9 C21 C22 120.5(3) no
N9 C21 C23 116.3(2) no
C22 C21 C23 123.1(3) no
N10 C22 C21 120.1(3) no
N10 C22 C28 116.6(3) no
C21 C22 C28 123.2(3) no
N11 C23 C24 122.6(3) no
N11 C23 C21 115.6(3) no
C24 C23 C21 121.6(3) no
C23 C24 C25 119.3(3) no
C26 C25 C24 118.4(3) no
C25 C26 C27 118.9(4) no
N11 C27 C26 123.6(4) no
N12 C28 C29 123.8(3) no
N12 C28 C22 115.1(3) no
C29 C28 C22 121.0(3) no
C30 C29 C28 118.2(4) no
C31 C30 C29 119.7(3) no
C30 C31 C32 118.3(4) no
N12 C32 C31 123.3(4) no
C18 N9 C21 117.4(3) yes
C22 N10 C20 117.2(2) yes
C27 N11 C23 117.1(3) no
C28 N12 C32 116.6(3) no

loop_
_geom_bond_atom_site_label_1
_geom_bond_atom_site_label_2
_geom_bond_site_symmetry_2
_geom_bond_distance
_geom_bond_publ_flag
N1 C1 . 1.143(6) yes
N2 C3 . 1.140(4) yes
N3 C2 . 1.340(4) yes
N3 C5 . 1.340(4) yes
N4 C6 . 1.333(3) yes
N4 C4 . 1.342(4) yes
N5 C11 . 1.339(4) no
N5 C7 . 1.352(4) no
N6 C12 . 1.333(4) no
N6 C16 . 1.342(5) no
C1 C2 . 1.444(5) no
C2 C4 . 1.374(4) no
C3 C4 . 1.443(5) no
C5 C6 . 1.417(4) no
C5 C7 . 1.475(4) no
C6 C12 . 1.483(4) no
C7 C8 . 1.390(4) no
C8 C9 . 1.384(5) no
C9 C10 . 1.363(6) no
C10 C11 . 1.382(5) no
C12 C13 . 1.382(4) no
C13 C14 . 1.375(5) no
C14 C15 . 1.371(5) no
C15 C16 . 1.372(5) no
C17 N7 . 1.137(4) yes
C17 C18 . 1.446(5) no
C18 N9 . 1.335(4) yes
C18 C20 . 1.370(4) no
C19 N8 . 1.140(5) yes
C19 C20 . 1.449(5) no
C20 N10 . 1.346(4) yes
C21 N9 . 1.335(4) yes
C21 C22 . 1.419(4) no
C21 C23 . 1.484(4) no
C22 N10 . 1.330(4) yes
C22 C28 . 1.488(4) no
C23 N11 . 1.351(4) no
C23 C24 . 1.377(4) no
C24 C25 . 1.381(5) no
C25 C26 . 1.371(5) no
C26 C27 . 1.381(5) no
C27 N11 . 1.329(5) no
C28 N12 . 1.333(4) no
C28 C29 . 1.375(4) no
C29 C30 . 1.369(5) no
C30 C31 . 1.366(6) no
C31 C32 . 1.380(5) no
C32 N12 . 1.341(4) no

loop_
_cod_related_entry_id
_cod_related_entry_database
_cod_related_entry_code
1 ChemSpider 351391
